data_4320393
loop_
_publ_author_name
'Didier L\"otscher'
'Stefan Rupprecht'
'Philippe Collomb'
'Peter Belser'
'Heiko Viebrock'
'Alex von Zelewsky'
'Peter Burger'

_publ_section_title
;
 Stereoselective Synthesis of Chiral Pinene[5,6]bipyridine Ligands and
 Their Coordination Chemistry
;
_journal_name_full 'Inorganic Chemistry'
_journal_page_first 5675
_journal_page_last 5681
_journal_paper_doi 10.1021/ic010411w
_journal_volume 40
_journal_year 2001
_chemical_formula_sum 'C29 H40 Cl2 Co N2'
_chemical_formula_weight 546.46
_chemical_name_common 'Bis-(-)-pinene-[5,6]-bipyridine cobalt(II) di chloride'
_chemical_name_systematic
;
     ?
;
_space_group_IT_number 18
_symmetry_cell_setting monoclinic
_symmetry_space_group_name_Hall 'P 2 2ab'
_symmetry_space_group_name_H-M 'P 21 21 2'
_atom_sites_solution_hydrogens geom
_atom_sites_solution_primary direct
_atom_sites_solution_secondary difmap
_audit_creation_method SHELXL-97
_cell_angle_alpha 90.00
_cell_angle_beta 90.00
_cell_angle_gamma 90.00
_cell_formula_units_Z 2
_cell_length_a 12.677(3)
_cell_length_b 14.211(2)
_cell_length_c 7.945(2)
_cell_measurement_reflns_used 48
_cell_measurement_temperature 153(2)
_cell_measurement_theta_max 24
_cell_measurement_theta_min 14
_cell_volume 1431.3(5)
_computing_cell_refinement 'Siemens-P3 Program'
_computing_data_collection 'Siemens-P3 Program'
_computing_data_reduction 'Siemens XSCANS'
_computing_structure_refinement 'SHELXL-93 (Sheldrick, 1993)'
_computing_structure_solution 'SHELXS-86 (Sheldrick, 1990)'
_diffrn_ambient_temperature 153(2)
_diffrn_measurement_device 'Siemens P3'
_diffrn_measurement_method omega
_diffrn_radiation_monochromator graphite
_diffrn_radiation_source 'fine-focus sealed tube'
_diffrn_radiation_type MoK\a
_diffrn_radiation_wavelength 0.71073
_diffrn_reflns_av_R_equivalents 0.0306
_diffrn_reflns_av_sigmaI/netI 0.0444
_diffrn_reflns_limit_h_max 16
_diffrn_reflns_limit_h_min -16
_diffrn_reflns_limit_k_max 18
_diffrn_reflns_limit_k_min -18
_diffrn_reflns_limit_l_max 10
_diffrn_reflns_limit_l_min -10
_diffrn_reflns_number 3556
_diffrn_reflns_theta_max 26.99
_diffrn_reflns_theta_min 2.15
_diffrn_standards_interval_count 97
_diffrn_standards_number 3
_exptl_absorpt_coefficient_mu 0.805
_exptl_absorpt_correction_type none
_exptl_crystal_colour green
_exptl_crystal_density_diffrn 1.268
_exptl_crystal_description block
_exptl_crystal_F_000 578
_exptl_crystal_size_max 0.5
_exptl_crystal_size_mid 0.5
_exptl_crystal_size_min 0.4
_refine_diff_density_max 1.009
_refine_diff_density_min -1.208
_refine_diff_density_rms 0.177
_refine_ls_abs_structure_details 'Flack H D (1983), Acta Cryst. A39, 876-881'
_refine_ls_abs_structure_Flack 0.06(4)
_refine_ls_extinction_method none
_refine_ls_goodness_of_fit_all 1.216
_refine_ls_goodness_of_fit_obs 1.214
_refine_ls_matrix_type full
_refine_ls_number_parameters 159
_refine_ls_number_reflns 3088
_refine_ls_number_restraints 4
_refine_ls_restrained_S_all 1.230
_refine_ls_restrained_S_obs 1.229
_refine_ls_R_factor_all 0.0777
_refine_ls_R_factor_obs 0.0707
_refine_ls_shift/esd_max 0.676
_refine_ls_shift/esd_mean 0.073
_refine_ls_structure_factor_coef Fsqd
_refine_ls_weighting_details 'w=1/[\s^2^(Fo^2^)+(0.1115P)^2^+1.1678P] where P=(Fo^2^+2Fc^2^)/3'
_refine_ls_weighting_scheme calc
_refine_ls_wR_factor_all 0.1933
_refine_ls_wR_factor_obs 0.1862
_reflns_number_observed 2881
_reflns_number_total 3088
_reflns_observed_criterion >2sigma(I)
_cod_data_source_file ic010411w_3.cif
_cod_data_source_block co
_cod_depositor_comments
;
The following automatic conversions were performed:

'_refine_ls_weighting_scheme' value 'calc
w=1/[\s^2^(Fo^2^)+(0.1115P)^2^+1.1678P] where P=(Fo^2^+2Fc^2^)/3' was
changed to 'calc'. New tag '_refine_ls_weighting_details' was
created. The value of the new tag was set to
'w=1/[\s^2^(Fo^2^)+(0.1115P)^2^+1.1678P] where P=(Fo^2^+2Fc^2^)/3'.

Automatic conversion script
Id: cif_fix_values 3143 2015-03-26 13:38:13Z robertas 
;
_cod_database_code 4320393

loop_
_symmetry_equiv_pos_as_xyz
'x, y, z'
'-x, -y, z'
'-x+1/2, y+1/2, -z'
'x+1/2, -y+1/2, -z'

loop_
_atom_site_aniso_label
_atom_site_aniso_U_11
_atom_site_aniso_U_22
_atom_site_aniso_U_33
_atom_site_aniso_U_23
_atom_site_aniso_U_13
_atom_site_aniso_U_12
Co 0.0371(5) 0.0186(4) 0.0134(4) 0.000 0.000 0.0025(4)
Cl 0.0515(8) 0.0479(8) 0.0296(7) 0.0019(6) 0.0048(6) 0.0209(7)
N1 0.031(2) 0.012(2) 0.021(2) -0.0024(15) 0.000(2) 0.002(2)
C2 0.036(3) 0.013(2) 0.023(2) 0.002(2) -0.001(2) 0.005(2)
C3 0.061(4) 0.025(3) 0.022(2) -0.001(2) -0.006(3) -0.003(2)
C4 0.075(4) 0.029(3) 0.042(3) -0.007(3) -0.028(4) -0.010(3)
C5 0.040(3) 0.022(3) 0.049(3) -0.003(3) -0.015(3) -0.005(2)
C6 0.032(3) 0.018(2) 0.033(3) 0.002(2) -0.002(2) -0.001(2)
C7 0.048(3) 0.029(3) 0.037(3) 0.008(2) 0.010(3) -0.010(2)
C8 0.035(3) 0.036(3) 0.064(4) 0.015(3) 0.009(3) -0.012(2)
C9 0.026(3) 0.046(4) 0.109(7) 0.009(5) 0.004(4) -0.006(3)
C10 0.043(4) 0.042(4) 0.078(5) 0.004(4) -0.026(4) -0.016(3)
C11 0.042(3) 0.026(3) 0.068(5) 0.009(3) -0.006(3) -0.012(2)
C12 0.045(3) 0.025(3) 0.069(5) 0.002(3) -0.007(3) -0.003(2)
C13 0.060(4) 0.029(3) 0.100(7) 0.011(4) -0.007(5) -0.022(3)
C100 0.137(18) 0.300(40) 0.070(10) 0.000 0.000 -0.069(28)
C101 0.181(16) 0.150(14) 0.100(10) -0.025(10) -0.104(11) 0.006(12)

loop_
_atom_site_label
_atom_site_type_symbol
_atom_site_fract_x
_atom_site_fract_y
_atom_site_fract_z
_atom_site_U_iso_or_equiv
_atom_site_thermal_displace_type
_atom_site_occupancy
_atom_site_calc_flag
_atom_site_refinement_flags
_atom_site_disorder_group
Co Co 1.0000 0.5000 0.73363(9) 0.0230(3) Uani 1 d S .
Cl Cl 0.87174(13) 0.56633(11) 0.8830(2) 0.0430(4) Uani 1 d . .
N1 N 0.9456(3) 0.4195(3) 0.5406(5) 0.0215(8) Uani 1 d . .
C2 C 0.9694(4) 0.4554(3) 0.3860(6) 0.0242(10) Uani 1 d . .
C3 C 0.9385(5) 0.4096(4) 0.2398(7) 0.0364(12) Uani 1 d . .
H3 H 0.9571(5) 0.4332(4) 0.1347(7) 0.059(8) Uiso 1 calc R .
C4 C 0.8793(6) 0.3278(4) 0.2539(9) 0.049(2) Uani 1 d . .
H4 H 0.8573(6) 0.2964(4) 0.1573(9) 0.059(8) Uiso 1 calc R .
C5 C 0.8530(5) 0.2929(4) 0.4089(8) 0.0373(13) Uani 1 d . .
C6 C 0.8895(4) 0.3400(4) 0.5525(7) 0.0277(11) Uani 1 d . .
C7 C 0.8661(5) 0.3013(4) 0.7236(8) 0.0377(13) Uani 1 d . .
H7A H 0.8285(5) 0.3479(4) 0.7896(8) 0.059(8) Uiso 1 calc R .
H7B H 0.9316(5) 0.2868(4) 0.7811(8) 0.059(8) Uiso 1 calc R .
C8 C 0.7992(5) 0.2121(4) 0.7085(10) 0.045(2) Uani 1 d . .
H8 H 0.7775(5) 0.1839(4) 0.8156(10) 0.059(8) Uiso 1 calc R .
C9 C 0.7080(5) 0.2321(5) 0.5817(13) 0.060(2) Uani 1 d . .
H9A H 0.6487(5) 0.1893(5) 0.5909(13) 0.059(8) Uiso 1 calc R .
H9B H 0.6851(5) 0.2971(5) 0.5785(13) 0.059(8) Uiso 1 calc R .
C10 C 0.7881(6) 0.2056(5) 0.4442(11) 0.054(2) Uani 1 d . .
H10 H 0.7597(6) 0.1728(5) 0.3456(11) 0.059(8) Uiso 1 calc R .
C11 C 0.8450(5) 0.1427(4) 0.5782(10) 0.045(2) Uani 1 d . .
C12 C 0.9628(5) 0.1324(5) 0.5661(10) 0.046(2) Uani 1 d . .
H12A H 0.9944(6) 0.1934(5) 0.5540(68) 0.083(12) Uiso 1 calc R .
H12B H 0.9801(6) 0.0944(32) 0.4701(42) 0.083(12) Uiso 1 calc R .
H12C H 0.9890(7) 0.1028(35) 0.6663(32) 0.083(12) Uiso 1 calc R .
C13 C 0.7964(6) 0.0444(5) 0.5879(13) 0.063(2) Uani 1 d . .
H13A H 0.7216(9) 0.0497(5) 0.6041(73) 0.083(12) Uiso 1 calc R .
H13B H 0.8268(35) 0.0107(16) 0.6807(49) 0.083(12) Uiso 1 calc R .
H13C H 0.8103(40) 0.0112(15) 0.4852(34) 0.083(12) Uiso 1 calc R .
C100 C 0.0000 0.0000 0.0509(23) 0.169(13) Uani 1 d SD .
C101 C 0.1013(14) 0.1586(13) 0.0168(18) 0.144(7) Uani 1 d D .
C103 C 0.0892(23) 0.0645(21) 0.0758(38) 0.112(11) Uiso 0.50(3) d PD .
C104 C -0.0458(17) 0.1178(18) 0.0546(33) 0.095(9) Uiso 0.50(3) d PD .

loop_
_atom_type_symbol
_atom_type_description
_atom_type_scat_dispersion_real
_atom_type_scat_dispersion_imag
_atom_type_scat_source
C C 0.0033 0.0016 'International Tables Vol C Tables 4.2.6.8 and 6.1.1.4'
H H 0.0000 0.0000 'International Tables Vol C Tables 4.2.6.8 and 6.1.1.4'
N N 0.0061 0.0033 'International Tables Vol C Tables 4.2.6.8 and 6.1.1.4'
Cl Cl 0.1484 0.1585 'International Tables Vol C Tables 4.2.6.8 and 6.1.1.4'
Co Co 0.3494 0.9721 'International Tables Vol C Tables 4.2.6.8 and 6.1.1.4'

loop_
_geom_angle_atom_site_label_1
_geom_angle_atom_site_label_2
_geom_angle_atom_site_label_3
_geom_angle
_geom_angle_site_symmetry_1
_geom_angle_site_symmetry_3
_geom_angle_publ_flag
N1 Co N1 82.1(2) 2_765 . ?
N1 Co Cl 114.33(12) 2_765 . ?
N1 Co Cl 113.14(12) . . ?
N1 Co Cl 113.14(12) 2_765 2_765 ?
N1 Co Cl 114.33(12) . 2_765 ?
Cl Co Cl 115.48(8) . 2_765 ?
C6 N1 C2 119.8(4) . . ?
C6 N1 Co 127.0(4) . . ?
C2 N1 Co 113.2(3) . . ?
N1 C2 C3 121.1(4) . . ?
N1 C2 C2 115.7(3) . 2_765 ?
C3 C2 C2 123.2(3) . 2_765 ?
C2 C3 C4 118.5(5) . . ?
C2 C3 H3 120.7(3) . . ?
C4 C3 H3 120.7(4) . . ?
C5 C4 C3 120.4(5) . . ?
C5 C4 H4 119.8(3) . . ?
C3 C4 H4 119.8(4) . . ?
C4 C5 C6 118.7(5) . . ?
C4 C5 C10 126.5(6) . . ?
C6 C5 C10 114.8(6) . . ?
N1 C6 C5 121.4(5) . . ?
N1 C6 C7 118.7(5) . . ?
C5 C6 C7 119.9(5) . . ?
C6 C7 C8 110.1(5) . . ?
C6 C7 H7A 109.7(3) . . ?
C8 C7 H7A 109.7(3) . . ?
C6 C7 H7B 109.6(3) . . ?
C8 C7 H7B 109.6(4) . . ?
H7A C7 H7B 108.2 . . ?
C7 C8 C11 112.0(5) . . ?
C7 C8 C9 108.1(5) . . ?
C11 C8 C9 87.8(6) . . ?
C7 C8 H8 115.3(4) . . ?
C11 C8 H8 115.3(3) . . ?
C9 C8 H8 115.2(4) . . ?
C10 C9 C8 85.7(5) . . ?
C10 C9 H9A 114.4(4) . . ?
C8 C9 H9A 114.4(3) . . ?
C10 C9 H9B 114.3(4) . . ?
C8 C9 H9B 114.4(4) . . ?
H9A C9 H9B 111.5 . . ?
C5 C10 C9 106.8(6) . . ?
C5 C10 C11 110.1(5) . . ?
C9 C10 C11 87.7(6) . . ?
C5 C10 H10 116.2(4) . . ?
C9 C10 H10 116.2(4) . . ?
C11 C10 H10 116.2(4) . . ?
C12 C11 C13 108.3(6) . . ?
C12 C11 C8 118.6(6) . . ?
C13 C11 C8 113.5(6) . . ?
C12 C11 C10 118.0(6) . . ?
C13 C11 C10 111.8(6) . . ?
C8 C11 C10 85.3(5) . . ?
C11 C12 H12A 109.5(3) . . ?
C11 C12 H12B 109.5(4) . . ?
H12A C12 H12B 109.5 . . ?
C11 C12 H12C 109.4(4) . . ?
H12A C12 H12C 109.5 . . ?
H12B C12 H12C 109.5 . . ?
C11 C13 H13A 109.4(4) . . ?
C11 C13 H13B 109.5(4) . . ?
H13A C13 H13B 109.5 . . ?
C11 C13 H13C 109.5(5) . . ?
H13A C13 H13C 109.5 . . ?
H13B C13 H13C 109.5 . . ?
C103 C100 C103 164.5(30) . 2 ?
C103 C100 C104 109.6(15) . 2 ?
C103 C100 C104 70.1(15) 2 2 ?
C103 C100 C104 70.2(15) . . ?
C103 C100 C104 109.6(15) 2 . ?
C104 C100 C104 178.1(22) 2 . ?
C101 C103 C100 128.6(24) . . ?
C101 C103 C104 71.9(16) . . ?
C100 C103 C104 62.5(14) . . ?
C100 C104 C103 47.3(10) . . ?

loop_
_geom_bond_atom_site_label_1
_geom_bond_atom_site_label_2
_geom_bond_distance
_geom_bond_site_symmetry_2
_geom_bond_publ_flag
Co N1 2.034(4) 2_765 ?
Co N1 2.034(4) . ?
Co Cl 2.2225(15) . ?
Co Cl 2.2226(15) 2_765 ?
N1 C6 1.338(6) . ?
N1 C2 1.364(6) . ?
C2 C3 1.388(7) . ?
C2 C2 1.487(9) 2_765 ?
C3 C4 1.389(8) . ?
C3 H3 0.93 . ?
C4 C5 1.369(10) . ?
C4 H4 0.93 . ?
C5 C6 1.401(8) . ?
C5 C10 1.515(9) . ?
C6 C7 1.496(7) . ?
C7 C8 1.529(8) . ?
C7 H7A 0.97 . ?
C7 H7B 0.97 . ?
C8 C11 1.543(11) . ?
C8 C9 1.559(11) . ?
C8 H8 0.98 . ?
C9 C10 1.538(11) . ?
C9 H9A 0.97 . ?
C9 H9B 0.97 . ?
C10 C11 1.565(10) . ?
C10 H10 0.98 . ?
C11 C12 1.504(10) . ?
C11 C13 1.528(8) . ?
C12 H12A 0.96 . ?
C12 H12B 0.96 . ?
C12 H12C 0.96 . ?
C13 H13A 0.96 . ?
C13 H13B 0.96 . ?
C13 H13C 0.96 . ?
C100 C103 1.47(3) . ?
C100 C103 1.47(3) 2 ?
C100 C104 1.77(3) 2 ?
C100 C104 1.77(3) . ?
C101 C103 1.43(3) . ?
C103 C104 1.88(4) . ?
